data_1552432
loop_
_publ_author_name
'Yu, Pengyuan'
'Shen, Wangqiang'
'Bao, Lipiao'
'Pan, Changwang'
'Slanina, Zdenek'
'Lu, Xing'

_publ_section_title
;
 Trapping an unprecedented Ti3C3 unit into the icosahedral C80 fullerene:
 A crystallographic survey
;
_journal_name_full 'Chemical Science'
_journal_paper_doi 10.1039/C9SC04315B
_journal_year 2019
_chemical_formula_sum 'Al3 Ca0.316 Pd2 Yb0.684'
_chemical_formula_weight 424.8
_space_group_IT_number 191
_space_group_name_Hall '-P 6 2'
_space_group_name_H-M_alt 'P 6/m m m'
_symmetry_cell_setting hexagonal
_symmetry_Int_Tables_number 191
_symmetry_space_group_name_Hall '-P 6 2'
_symmetry_space_group_name_H-M 'P 6/m m m'
_audit_update_record
;
2019-04-17 deposited with the CCDC.    2019-10-14 downloaded from the CCDC.
;
_cell_angle_alpha 90
_cell_angle_beta 90
_cell_angle_gamma 120
_cell_formula_units_Z 3
_cell_length_a 9.3098(7)
_cell_length_b 9.3098(7)
_cell_length_c 4.2140(3)
_cell_measurement_reflns_used 5003
_cell_measurement_temperature 293
_cell_measurement_theta_max 33.55
_cell_measurement_theta_min 4.38
_cell_volume 316.30(4)
_diffrn_ambient_temperature 293
_diffrn_measured_fraction_theta_full 0.99
_diffrn_measured_fraction_theta_max 0.99
_diffrn_measurement_device 'four-circle diffractometer'
_diffrn_measurement_device_type 'IPDS Stoe'
_diffrn_measurement_method '??integration method??'
_diffrn_radiation_monochromator graphite
_diffrn_radiation_probe x-ray
_diffrn_radiation_source 'X-ray tube'
_diffrn_radiation_type 'Mo K\a'
_diffrn_radiation_wavelength 0.71073
_diffrn_reflns_av_R_equivalents 0.0258
_diffrn_reflns_av_unetI/netI 0.0064
_diffrn_reflns_limit_h_max 13
_diffrn_reflns_limit_h_min -14
_diffrn_reflns_limit_k_max 14
_diffrn_reflns_limit_k_min -14
_diffrn_reflns_limit_l_max 6
_diffrn_reflns_limit_l_min -6
_diffrn_reflns_number 4800
_diffrn_reflns_theta_full 33.34
_diffrn_reflns_theta_max 33.34
_diffrn_reflns_theta_min 2.53
_exptl_absorpt_coefficient_mu 24.3
_exptl_absorpt_correction_T_max 0.5706
_exptl_absorpt_correction_T_min 0.2298
_exptl_absorpt_correction_type numerical
_exptl_crystal_colour silver
_exptl_crystal_density_diffrn 6.69
_exptl_crystal_description plate
_exptl_crystal_F_000 556
_exptl_crystal_size_max 0.120
_exptl_crystal_size_mid 0.085
_exptl_crystal_size_min 0.040
_refine_diff_density_max 0.39
_refine_diff_density_min -0.39
_refine_ls_extinction_coef 464(19)
_refine_ls_extinction_method 'B-C type 1 Lorentzian isotropic (Becker & Coppens, 1974)'
_refine_ls_goodness_of_fit_gt 0.84
_refine_ls_goodness_of_fit_ref 0.85
_refine_ls_number_constraints 4
_refine_ls_number_parameters 19
_refine_ls_number_reflns 284
_refine_ls_number_restraints 0
_refine_ls_R_factor_all 0.0124
_refine_ls_R_factor_gt 0.0084
_refine_ls_shift/su_max 0.0002
_refine_ls_shift/su_mean 0.0000
_refine_ls_structure_factor_coef Fsqd
_refine_ls_weighting_details w=1/(\s^2^(I)+0.0004I^2^)
_refine_ls_weighting_scheme sigma
_refine_ls_wR_factor_gt 0.0206
_refine_ls_wR_factor_ref 0.0223
_reflns_number_gt 248
_reflns_number_total 284
_reflns_threshold_expression I>3\s(I)
_cod_data_source_file c9sc04315b2.cif
_cod_data_source_block I_CCDC4
_cod_depositor_comments
;
The following automatic conversions were performed:

'_diffrn_radiation_probe' value 'X-ray' changed to 'x-ray' according
to
/home/data/users/saulius/crontab/automatic-downloads/rss-feeds/RSC/lib/dictionaries/cif_core.dic
dictionary named 'cif_core.dic' version 2.4.2 from 2011-04-26.

Automatic conversion script
Id: cif_fix_values 4973 2017-02-22 13:04:09Z antanas 
;
_cod_original_sg_symbol_Hall '-P 6;-2'
_cod_database_code 1552432

loop_
_space_group_symop_id
_space_group_symop_operation_xyz
1 x,y,z
2 -y,x-y,z
3 -x+y,-x,z
4 -x,-y,z
5 y,-x+y,z
6 x-y,x,z
7 y,x,-z
8 x-y,-y,-z
9 -x,-x+y,-z
10 -y,-x,-z
11 -x+y,y,-z
12 x,x-y,-z
13 -x,-y,-z
14 y,-x+y,-z
15 x-y,x,-z
16 x,y,-z
17 -y,x-y,-z
18 -x+y,-x,-z
19 -y,-x,z
20 -x+y,y,z
21 x,x-y,z
22 y,x,z
23 x-y,-y,z
24 -x,-x+y,z

loop_
_atom_site_label
_atom_site_type_symbol
_atom_site_fract_x
_atom_site_fract_y
_atom_site_fract_z
_atom_site_adp_type
_atom_site_U_iso_or_equiv
_atom_site_site_symmetry_multiplicity
_atom_site_occupancy
_atom_site_calc_flag
Ca1 Ca 0.333333 0.666667 0.5 Uani 0.00845(7) 2 0.206(2) d
Yb1 Yb 0.333333 0.666667 0.5 Uani 0.00845(7) 2 0.794(2) d
Ca2 Ca 0 0 0 Uani 0.01107(16) 1 0.536(3) d
Yb2 Yb 0 0 0 Uani 0.01107(16) 1 0.464(3) d
Pd Pd 0.185280(13) 0.37056(3) 0 Uani 0.00727(8) 6 1 d
Al1 Al 0.30395(10) 0 0.5 Uani 0.0086(2) 6 1 d
Al2 Al 0.5 0 0 Uani 0.0089(4) 3 1 d

loop_
_atom_site_aniso_label
_atom_site_aniso_type_symbol
_atom_site_aniso_U_11
_atom_site_aniso_U_22
_atom_site_aniso_U_33
_atom_site_aniso_U_12
_atom_site_aniso_U_13
_atom_site_aniso_U_23
Ca1 Ca 0.00727(9) 0.00727(9) 0.01080(13) 0.00364(5) 0 0
Yb1 Yb 0.00727(9) 0.00727(9) 0.01080(13) 0.00364(5) 0 0
Ca2 Ca 0.00810(18) 0.00810(18) 0.0170(3) 0.00405(9) 0 0
Yb2 Yb 0.00810(18) 0.00810(18) 0.0170(3) 0.00405(9) 0 0
Pd Pd 0.00672(9) 0.00870(11) 0.00704(12) 0.00435(5) 0 0
Al1 Al 0.0116(3) 0.0074(3) 0.0055(4) 0.00372(17) 0 0
Al2 Al 0.0069(4) 0.0097(5) 0.0110(6) 0.0048(3) 0 0

loop_
_atom_type_symbol
_atom_type_scat_dispersion_real
_atom_type_scat_dispersion_imag
_atom_type_scat_source
Al 0.0645 0.0514 'International Tables Vol C tables 4.2.6.8 and 6.1.1.1'
Ca 0.2262 0.3064 'International Tables Vol C tables 4.2.6.8 and 6.1.1.1'
Pd -0.9988 1.0072 'International Tables Vol C tables 4.2.6.8 and 6.1.1.1'
Yb -0.3850 5.5486 'International Tables Vol C tables 4.2.6.8 and 6.1.1.1'

loop_
_geom_angle_atom_site_label_1
_geom_angle_atom_site_label_2
_geom_angle_atom_site_label_3
_geom_angle_site_symmetry_1
_geom_angle_site_symmetry_3
_geom_angle
Pd Yb1 Pd . 1_556 82.861(8)
Pd Yb1 Pd . 2_665 80.979(8)
Pd Yb1 Pd . 2_666 135.966(7)
Pd Yb1 Pd . 3_565 80.980(7)
Pd Yb1 Pd . 3_566 135.966(6)
Pd Yb1 Al1 . 1_565 128.334(9)
Pd Yb1 Al1 . 2_555 47.552(7)
Pd Yb1 Al1 . 3_665 93.134(12)
Pd Yb1 Al1 . 4_665 128.334(8)
Pd Yb1 Al1 . 5_565 93.134(11)
Pd Yb1 Al1 . 6_555 47.552(8)
Pd Yb1 Al2 . 1_565 100.473(8)
Pd Yb1 Al2 . 1_566 176.666(2)
Pd Yb1 Al2 . 2_555 45.309(4)
Pd Yb1 Al2 . 2_556 96.502(7)
Pd Yb1 Al2 . 3_665 45.309(5)
Pd Yb1 Al2 . 3_666 96.502(6)
Pd Yb1 Pd 1_556 2_665 135.966(7)
Pd Yb1 Pd 1_556 2_666 80.979(8)
Pd Yb1 Pd 1_556 3_565 135.966(6)
Pd Yb1 Pd 1_556 3_566 80.980(7)
Pd Yb1 Al1 1_556 1_565 128.334(9)
Pd Yb1 Al1 1_556 2_555 47.552(7)
Pd Yb1 Al1 1_556 3_665 93.134(12)
Pd Yb1 Al1 1_556 4_665 128.334(8)
Pd Yb1 Al1 1_556 5_565 93.134(11)
Pd Yb1 Al1 1_556 6_555 47.552(8)
Pd Yb1 Al2 1_556 1_565 176.666(2)
Pd Yb1 Al2 1_556 1_566 100.473(8)
Pd Yb1 Al2 1_556 2_555 96.502(7)
Pd Yb1 Al2 1_556 2_556 45.309(4)
Pd Yb1 Al2 1_556 3_665 96.502(6)
Pd Yb1 Al2 1_556 3_666 45.309(5)
Pd Yb1 Pd 2_665 2_666 82.861(8)
Pd Yb1 Pd 2_665 3_565 80.980(8)
Pd Yb1 Pd 2_665 3_566 135.966(7)
Pd Yb1 Al1 2_665 1_565 93.134(12)
Pd Yb1 Al1 2_665 2_555 128.334(9)
Pd Yb1 Al1 2_665 3_665 47.552(9)
Pd Yb1 Al1 2_665 4_665 47.552(8)
Pd Yb1 Al1 2_665 5_565 128.334(9)
Pd Yb1 Al1 2_665 6_555 93.134(13)
Pd Yb1 Al2 2_665 1_565 45.309(6)
Pd Yb1 Al2 2_665 1_566 96.502(8)
Pd Yb1 Al2 2_665 2_555 100.473(8)
Pd Yb1 Al2 2_665 2_556 176.666(2)
Pd Yb1 Al2 2_665 3_665 45.309(7)
Pd Yb1 Al2 2_665 3_666 96.502(7)
Pd Yb1 Pd 2_666 3_565 135.966(7)
Pd Yb1 Pd 2_666 3_566 80.980(8)
Pd Yb1 Al1 2_666 1_565 93.134(12)
Pd Yb1 Al1 2_666 2_555 128.334(9)
Pd Yb1 Al1 2_666 3_665 47.552(9)
Pd Yb1 Al1 2_666 4_665 47.552(8)
Pd Yb1 Al1 2_666 5_565 128.334(9)
Pd Yb1 Al1 2_666 6_555 93.134(13)
Pd Yb1 Al2 2_666 1_565 96.502(8)
Pd Yb1 Al2 2_666 1_566 45.309(6)
Pd Yb1 Al2 2_666 2_555 176.666(2)
Pd Yb1 Al2 2_666 2_556 100.473(8)
Pd Yb1 Al2 2_666 3_665 96.502(7)
Pd Yb1 Al2 2_666 3_666 45.309(7)
Pd Yb1 Pd 3_565 3_566 82.861(6)
Pd Yb1 Al1 3_565 1_565 47.552(6)
Pd Yb1 Al1 3_565 2_555 93.134(12)
Pd Yb1 Al1 3_565 3_665 128.334(9)
Pd Yb1 Al1 3_565 4_665 93.134(12)
Pd Yb1 Al1 3_565 5_565 47.552(7)
Pd Yb1 Al1 3_565 6_555 128.334(8)
Pd Yb1 Al2 3_565 1_565 45.309(6)
Pd Yb1 Al2 3_565 1_566 96.502(6)
Pd Yb1 Al2 3_565 2_555 45.309(5)
Pd Yb1 Al2 3_565 2_556 96.503(6)
Pd Yb1 Al2 3_565 3_665 100.473(5)
Pd Yb1 Al2 3_565 3_666 176.666(3)
Pd Yb1 Al1 3_566 1_565 47.552(6)
Pd Yb1 Al1 3_566 2_555 93.134(12)
Pd Yb1 Al1 3_566 3_665 128.334(9)
Pd Yb1 Al1 3_566 4_665 93.134(12)
Pd Yb1 Al1 3_566 5_565 47.552(7)
Pd Yb1 Al1 3_566 6_555 128.334(8)
Pd Yb1 Al2 3_566 1_565 96.502(6)
Pd Yb1 Al2 3_566 1_566 45.309(6)
Pd Yb1 Al2 3_566 2_555 96.503(6)
Pd Yb1 Al2 3_566 2_556 45.309(5)
Pd Yb1 Al2 3_566 3_665 176.666(3)
Pd Yb1 Al2 3_566 3_666 100.473(5)
Al1 Yb1 Al1 1_565 2_555 120.00(2)
Al1 Yb1 Al1 1_565 3_665 120.00(2)
Al1 Yb1 Al1 1_565 4_665 68.36(2)
Al1 Yb1 Al1 1_565 5_565 51.637(19)
Al1 Yb1 Al1 1_565 6_555 171.64(2)
Al1 Yb1 Al2 1_565 1_565 49.381(9)
Al1 Yb1 Al2 1_565 1_566 49.381(9)
Al1 Yb1 Al2 1_565 2_555 86.710(11)
Al1 Yb1 Al2 1_565 2_556 86.710(11)
Al1 Yb1 Al2 1_565 3_665 135.106(7)
Al1 Yb1 Al2 1_565 3_666 135.106(7)
Al1 Yb1 Al1 2_555 3_665 120.00(2)
Al1 Yb1 Al1 2_555 4_665 171.636(19)
Al1 Yb1 Al1 2_555 5_565 68.36(2)
Al1 Yb1 Al1 2_555 6_555 51.64(2)
Al1 Yb1 Al2 2_555 1_565 135.106(8)
Al1 Yb1 Al2 2_555 1_566 135.106(8)
Al1 Yb1 Al2 2_555 2_555 49.381(9)
Al1 Yb1 Al2 2_555 2_556 49.381(9)
Al1 Yb1 Al2 2_555 3_665 86.710(12)
Al1 Yb1 Al2 2_555 3_666 86.710(12)
Al1 Yb1 Al1 3_665 4_665 51.64(2)
Al1 Yb1 Al1 3_665 5_565 171.64(2)
Al1 Yb1 Al1 3_665 6_555 68.36(2)
Al1 Yb1 Al2 3_665 1_565 86.710(12)
Al1 Yb1 Al2 3_665 1_566 86.710(12)
Al1 Yb1 Al2 3_665 2_555 135.106(8)
Al1 Yb1 Al2 3_665 2_556 135.106(8)
Al1 Yb1 Al2 3_665 3_665 49.380(9)
Al1 Yb1 Al2 3_665 3_666 49.380(9)
Al1 Yb1 Al1 4_665 5_565 120.00(2)
Al1 Yb1 Al1 4_665 6_555 120.00(2)
Al1 Yb1 Al2 4_665 1_565 49.381(9)
Al1 Yb1 Al2 4_665 1_566 49.381(9)
Al1 Yb1 Al2 4_665 2_555 135.106(8)
Al1 Yb1 Al2 4_665 2_556 135.106(8)
Al1 Yb1 Al2 4_665 3_665 86.710(12)
Al1 Yb1 Al2 4_665 3_666 86.710(12)
Al1 Yb1 Al1 5_565 6_555 120.00(2)
Al1 Yb1 Al2 5_565 1_565 86.710(11)
Al1 Yb1 Al2 5_565 1_566 86.710(11)
Al1 Yb1 Al2 5_565 2_555 49.381(9)
Al1 Yb1 Al2 5_565 2_556 49.381(9)
Al1 Yb1 Al2 5_565 3_665 135.106(7)
Al1 Yb1 Al2 5_565 3_666 135.106(7)
Al1 Yb1 Al2 6_555 1_565 135.106(8)
Al1 Yb1 Al2 6_555 1_566 135.106(8)
Al1 Yb1 Al2 6_555 2_555 86.710(12)
Al1 Yb1 Al2 6_555 2_556 86.710(12)
Al1 Yb1 Al2 6_555 3_665 49.380(9)
Al1 Yb1 Al2 6_555 3_666 49.380(9)
Al2 Yb1 Al2 1_565 1_566 76.193(7)
Al2 Yb1 Al2 1_565 2_555 85.928(7)
Al2 Yb1 Al2 1_565 2_556 133.657(3)
Al2 Yb1 Al2 1_565 3_665 85.928(5)
Al2 Yb1 Al2 1_565 3_666 133.657(5)
Al2 Yb1 Al2 1_566 2_555 133.657(3)
Al2 Yb1 Al2 1_566 2_556 85.928(7)
Al2 Yb1 Al2 1_566 3_665 133.657(5)
Al2 Yb1 Al2 1_566 3_666 85.928(5)
Al2 Yb1 Al2 2_555 2_556 76.193(7)
Al2 Yb1 Al2 2_555 3_665 85.928(5)
Al2 Yb1 Al2 2_555 3_666 133.657(5)
Al2 Yb1 Al2 2_556 3_665 133.657(5)
Al2 Yb1 Al2 2_556 3_666 85.928(5)
Al2 Yb1 Al2 3_665 3_666 76.193(4)
Pd Ca1 Pd . 1_556 82.861(8)
Pd Ca1 Pd . 2_665 80.979(8)
Pd Ca1 Pd . 2_666 135.966(7)
Pd Ca1 Pd . 3_565 80.980(7)
Pd Ca1 Pd . 3_566 135.966(6)
Pd Ca1 Al1 . 1_565 128.334(9)
Pd Ca1 Al1 . 2_555 47.552(7)
Pd Ca1 Al1 . 3_665 93.134(12)
Pd Ca1 Al1 . 4_665 128.334(8)
Pd Ca1 Al1 . 5_565 93.134(11)
Pd Ca1 Al1 . 6_555 47.552(8)
Pd Ca1 Al2 . 1_565 100.473(8)
Pd Ca1 Al2 . 1_566 176.666(2)
Pd Ca1 Al2 . 2_555 45.309(4)
Pd Ca1 Al2 . 2_556 96.502(7)
Pd Ca1 Al2 . 3_665 45.309(5)
Pd Ca1 Al2 . 3_666 96.502(6)
Pd Ca1 Pd 1_556 2_665 135.966(7)
Pd Ca1 Pd 1_556 2_666 80.979(8)
Pd Ca1 Pd 1_556 3_565 135.966(6)
Pd Ca1 Pd 1_556 3_566 80.980(7)
Pd Ca1 Al1 1_556 1_565 128.334(9)
Pd Ca1 Al1 1_556 2_555 47.552(7)
Pd Ca1 Al1 1_556 3_665 93.134(12)
Pd Ca1 Al1 1_556 4_665 128.334(8)
Pd Ca1 Al1 1_556 5_565 93.134(11)
Pd Ca1 Al1 1_556 6_555 47.552(8)
Pd Ca1 Al2 1_556 1_565 176.666(2)
Pd Ca1 Al2 1_556 1_566 100.473(8)
Pd Ca1 Al2 1_556 2_555 96.502(7)
Pd Ca1 Al2 1_556 2_556 45.309(4)
Pd Ca1 Al2 1_556 3_665 96.502(6)
Pd Ca1 Al2 1_556 3_666 45.309(5)
Pd Ca1 Pd 2_665 2_666 82.861(8)
Pd Ca1 Pd 2_665 3_565 80.980(8)
Pd Ca1 Pd 2_665 3_566 135.966(7)
Pd Ca1 Al1 2_665 1_565 93.134(12)
Pd Ca1 Al1 2_665 2_555 128.334(9)
Pd Ca1 Al1 2_665 3_665 47.552(9)
Pd Ca1 Al1 2_665 4_665 47.552(8)
Pd Ca1 Al1 2_665 5_565 128.334(9)
Pd Ca1 Al1 2_665 6_555 93.134(13)
Pd Ca1 Al2 2_665 1_565 45.309(6)
Pd Ca1 Al2 2_665 1_566 96.502(8)
Pd Ca1 Al2 2_665 2_555 100.473(8)
Pd Ca1 Al2 2_665 2_556 176.666(2)
Pd Ca1 Al2 2_665 3_665 45.309(7)
Pd Ca1 Al2 2_665 3_666 96.502(7)
Pd Ca1 Pd 2_666 3_565 135.966(7)
Pd Ca1 Pd 2_666 3_566 80.980(8)
Pd Ca1 Al1 2_666 1_565 93.134(12)
Pd Ca1 Al1 2_666 2_555 128.334(9)
Pd Ca1 Al1 2_666 3_665 47.552(9)
Pd Ca1 Al1 2_666 4_665 47.552(8)
Pd Ca1 Al1 2_666 5_565 128.334(9)
Pd Ca1 Al1 2_666 6_555 93.134(13)
Pd Ca1 Al2 2_666 1_565 96.502(8)
Pd Ca1 Al2 2_666 1_566 45.309(6)
Pd Ca1 Al2 2_666 2_555 176.666(2)
Pd Ca1 Al2 2_666 2_556 100.473(8)
Pd Ca1 Al2 2_666 3_665 96.502(7)
Pd Ca1 Al2 2_666 3_666 45.309(7)
Pd Ca1 Pd 3_565 3_566 82.861(6)
Pd Ca1 Al1 3_565 1_565 47.552(6)
Pd Ca1 Al1 3_565 2_555 93.134(12)
Pd Ca1 Al1 3_565 3_665 128.334(9)
Pd Ca1 Al1 3_565 4_665 93.134(12)
Pd Ca1 Al1 3_565 5_565 47.552(7)
Pd Ca1 Al1 3_565 6_555 128.334(8)
Pd Ca1 Al2 3_565 1_565 45.309(6)
Pd Ca1 Al2 3_565 1_566 96.502(6)
Pd Ca1 Al2 3_565 2_555 45.309(5)
Pd Ca1 Al2 3_565 2_556 96.503(6)
Pd Ca1 Al2 3_565 3_665 100.473(5)
Pd Ca1 Al2 3_565 3_666 176.666(3)
Pd Ca1 Al1 3_566 1_565 47.552(6)
Pd Ca1 Al1 3_566 2_555 93.134(12)
Pd Ca1 Al1 3_566 3_665 128.334(9)
Pd Ca1 Al1 3_566 4_665 93.134(12)
Pd Ca1 Al1 3_566 5_565 47.552(7)
Pd Ca1 Al1 3_566 6_555 128.334(8)
Pd Ca1 Al2 3_566 1_565 96.502(6)
Pd Ca1 Al2 3_566 1_566 45.309(6)
Pd Ca1 Al2 3_566 2_555 96.503(6)
Pd Ca1 Al2 3_566 2_556 45.309(5)
Pd Ca1 Al2 3_566 3_665 176.666(3)
Pd Ca1 Al2 3_566 3_666 100.473(5)
Al1 Ca1 Al1 1_565 2_555 120.00(2)
Al1 Ca1 Al1 1_565 3_665 120.00(2)
Al1 Ca1 Al1 1_565 4_665 68.36(2)
Al1 Ca1 Al1 1_565 5_565 51.637(19)
Al1 Ca1 Al1 1_565 6_555 171.64(2)
Al1 Ca1 Al2 1_565 1_565 49.381(9)
Al1 Ca1 Al2 1_565 1_566 49.381(9)
Al1 Ca1 Al2 1_565 2_555 86.710(11)
Al1 Ca1 Al2 1_565 2_556 86.710(11)
Al1 Ca1 Al2 1_565 3_665 135.106(7)
Al1 Ca1 Al2 1_565 3_666 135.106(7)
Al1 Ca1 Al1 2_555 3_665 120.00(2)
Al1 Ca1 Al1 2_555 4_665 171.636(19)
Al1 Ca1 Al1 2_555 5_565 68.36(2)
Al1 Ca1 Al1 2_555 6_555 51.64(2)
Al1 Ca1 Al2 2_555 1_565 135.106(8)
Al1 Ca1 Al2 2_555 1_566 135.106(8)
Al1 Ca1 Al2 2_555 2_555 49.381(9)
Al1 Ca1 Al2 2_555 2_556 49.381(9)
Al1 Ca1 Al2 2_555 3_665 86.710(12)
Al1 Ca1 Al2 2_555 3_666 86.710(12)
Al1 Ca1 Al1 3_665 4_665 51.64(2)
Al1 Ca1 Al1 3_665 5_565 171.64(2)
Al1 Ca1 Al1 3_665 6_555 68.36(2)
Al1 Ca1 Al2 3_665 1_565 86.710(12)
Al1 Ca1 Al2 3_665 1_566 86.710(12)
Al1 Ca1 Al2 3_665 2_555 135.106(8)
Al1 Ca1 Al2 3_665 2_556 135.106(8)
Al1 Ca1 Al2 3_665 3_665 49.380(9)
Al1 Ca1 Al2 3_665 3_666 49.380(9)
Al1 Ca1 Al1 4_665 5_565 120.00(2)
Al1 Ca1 Al1 4_665 6_555 120.00(2)
Al1 Ca1 Al2 4_665 1_565 49.381(9)
Al1 Ca1 Al2 4_665 1_566 49.381(9)
Al1 Ca1 Al2 4_665 2_555 135.106(8)
Al1 Ca1 Al2 4_665 2_556 135.106(8)
Al1 Ca1 Al2 4_665 3_665 86.710(12)
Al1 Ca1 Al2 4_665 3_666 86.710(12)
Al1 Ca1 Al1 5_565 6_555 120.00(2)
Al1 Ca1 Al2 5_565 1_565 86.710(11)
Al1 Ca1 Al2 5_565 1_566 86.710(11)
Al1 Ca1 Al2 5_565 2_555 49.381(9)
Al1 Ca1 Al2 5_565 2_556 49.381(9)
Al1 Ca1 Al2 5_565 3_665 135.106(7)
Al1 Ca1 Al2 5_565 3_666 135.106(7)
Al1 Ca1 Al2 6_555 1_565 135.106(8)
Al1 Ca1 Al2 6_555 1_566 135.106(8)
Al1 Ca1 Al2 6_555 2_555 86.710(12)
Al1 Ca1 Al2 6_555 2_556 86.710(12)
Al1 Ca1 Al2 6_555 3_665 49.380(9)
Al1 Ca1 Al2 6_555 3_666 49.380(9)
Al2 Ca1 Al2 1_565 1_566 76.193(7)
Al2 Ca1 Al2 1_565 2_555 85.928(7)
Al2 Ca1 Al2 1_565 2_556 133.657(3)
Al2 Ca1 Al2 1_565 3_665 85.928(5)
Al2 Ca1 Al2 1_565 3_666 133.657(5)
Al2 Ca1 Al2 1_566 2_555 133.657(3)
Al2 Ca1 Al2 1_566 2_556 85.928(7)
Al2 Ca1 Al2 1_566 3_665 133.657(5)
Al2 Ca1 Al2 1_566 3_666 85.928(5)
Al2 Ca1 Al2 2_555 2_556 76.193(7)
Al2 Ca1 Al2 2_555 3_665 85.928(5)
Al2 Ca1 Al2 2_555 3_666 133.657(5)
Al2 Ca1 Al2 2_556 3_665 133.657(5)
Al2 Ca1 Al2 2_556 3_666 85.928(5)
Al2 Ca1 Al2 3_665 3_666 76.193(4)
Pd Yb2 Pd . 2_555 120.000(8)
Pd Yb2 Pd . 3_555 120.000(8)
Pd Yb2 Pd . 4_555 180.0(5)
Pd Yb2 Pd . 5_555 60.000(8)
Pd Yb2 Pd . 6_555 60.000(8)
Pd Yb2 Al1 . 1_554 90.000(6)
Pd Yb2 Al1 . . 90.000(6)
Pd Yb2 Al1 . 2_554 46.003(8)
Pd Yb2 Al1 . 2_555 46.003(8)
Pd Yb2 Al1 . 3_554 133.997(14)
Pd Yb2 Al1 . 3_555 133.997(14)
Pd Yb2 Al1 . 4_554 90.000(6)
Pd Yb2 Al1 . 4_555 90.000(6)
Pd Yb2 Al1 . 5_554 133.997(8)
Pd Yb2 Al1 . 5_555 133.997(8)
Pd Yb2 Al1 . 6_554 46.003(14)
Pd Yb2 Al1 . 6_555 46.003(14)
Pd Yb2 Pd 2_555 3_555 120.000(9)
Pd Yb2 Pd 2_555 4_555 60.000(8)
Pd Yb2 Pd 2_555 5_555 180.0(5)
Pd Yb2 Pd 2_555 6_555 60.000(9)
Pd Yb2 Al1 2_555 1_554 133.997(8)
Pd Yb2 Al1 2_555 . 133.997(8)
Pd Yb2 Al1 2_555 2_554 90.000(7)
Pd Yb2 Al1 2_555 2_555 90.000(7)
Pd Yb2 Al1 2_555 3_554 46.003(14)
Pd Yb2 Al1 2_555 3_555 46.003(14)
Pd Yb2 Al1 2_555 4_554 46.003(8)
Pd Yb2 Al1 2_555 4_555 46.003(8)
Pd Yb2 Al1 2_555 5_554 90.000(7)
Pd Yb2 Al1 2_555 5_555 90.000(7)
Pd Yb2 Al1 2_555 6_554 133.997(14)
Pd Yb2 Al1 2_555 6_555 133.997(14)
Pd Yb2 Pd 3_555 4_555 60.000(8)
Pd Yb2 Pd 3_555 5_555 60.000(9)
Pd Yb2 Pd 3_555 6_555 180.0(5)
Pd Yb2 Al1 3_555 1_554 46.003(7)
Pd Yb2 Al1 3_555 . 46.003(7)
Pd Yb2 Al1 3_555 2_554 133.997(7)
Pd Yb2 Al1 3_555 2_555 133.997(7)
Pd Yb2 Al1 3_555 3_554 90.000(19)
Pd Yb2 Al1 3_555 3_555 90.000(19)
Pd Yb2 Al1 3_555 4_554 133.997(7)
Pd Yb2 Al1 3_555 4_555 133.997(7)
Pd Yb2 Al1 3_555 5_554 46.003(7)
Pd Yb2 Al1 3_555 5_555 46.003(7)
Pd Yb2 Al1 3_555 6_554 90.000(19)
Pd Yb2 Al1 3_555 6_555 90.000(19)
Pd Yb2 Pd 4_555 5_555 120.000(8)
Pd Yb2 Pd 4_555 6_555 120.000(8)
Pd Yb2 Al1 4_555 1_554 90.000(6)
Pd Yb2 Al1 4_555 . 90.000(6)
Pd Yb2 Al1 4_555 2_554 133.997(8)
Pd Yb2 Al1 4_555 2_555 133.997(8)
Pd Yb2 Al1 4_555 3_554 46.003(14)
Pd Yb2 Al1 4_555 3_555 46.003(14)
Pd Yb2 Al1 4_555 4_554 90.000(6)
Pd Yb2 Al1 4_555 4_555 90.000(6)
Pd Yb2 Al1 4_555 5_554 46.003(8)
Pd Yb2 Al1 4_555 5_555 46.003(8)
Pd Yb2 Al1 4_555 6_554 133.997(14)
Pd Yb2 Al1 4_555 6_555 133.997(14)
Pd Yb2 Pd 5_555 6_555 120.000(9)
Pd Yb2 Al1 5_555 1_554 46.003(8)
Pd Yb2 Al1 5_555 . 46.003(8)
Pd Yb2 Al1 5_555 2_554 90.000(7)
Pd Yb2 Al1 5_555 2_555 90.000(7)
Pd Yb2 Al1 5_555 3_554 133.997(14)
Pd Yb2 Al1 5_555 3_555 133.997(14)
Pd Yb2 Al1 5_555 4_554 133.997(8)
Pd Yb2 Al1 5_555 4_555 133.997(8)
Pd Yb2 Al1 5_555 5_554 90.000(7)
Pd Yb2 Al1 5_555 5_555 90.000(7)
Pd Yb2 Al1 5_555 6_554 46.003(14)
Pd Yb2 Al1 5_555 6_555 46.003(14)
Pd Yb2 Al1 6_555 1_554 133.997(7)
Pd Yb2 Al1 6_555 . 133.997(7)
Pd Yb2 Al1 6_555 2_554 46.003(7)
Pd Yb2 Al1 6_555 2_555 46.003(7)
Pd Yb2 Al1 6_555 3_554 90.000(19)
Pd Yb2 Al1 6_555 3_555 90.000(19)
Pd Yb2 Al1 6_555 4_554 46.003(7)
Pd Yb2 Al1 6_555 4_555 46.003(7)
Pd Yb2 Al1 6_555 5_554 133.997(7)
Pd Yb2 Al1 6_555 5_555 133.997(7)
Pd Yb2 Al1 6_555 6_554 90.000(19)
Pd Yb2 Al1 6_555 6_555 90.000(19)
Al1 Yb2 Al1 1_554 . 73.342(14)
Al1 Yb2 Al1 1_554 2_554 87.994(10)
Al1 Yb2 Al1 1_554 2_555 132.714(6)
Al1 Yb2 Al1 1_554 3_554 87.994(16)
Al1 Yb2 Al1 1_554 3_555 132.714(18)
Al1 Yb2 Al1 1_554 4_554 106.658(14)
Al1 Yb2 Al1 1_554 4_555 180.0(5)
Al1 Yb2 Al1 1_554 5_554 47.286(6)
Al1 Yb2 Al1 1_554 5_555 92.006(10)
Al1 Yb2 Al1 1_554 6_554 47.286(18)
Al1 Yb2 Al1 1_554 6_555 92.006(16)
Al1 Yb2 Al1 . 2_554 132.714(6)
Al1 Yb2 Al1 . 2_555 87.994(10)
Al1 Yb2 Al1 . 3_554 132.714(18)
Al1 Yb2 Al1 . 3_555 87.994(16)
Al1 Yb2 Al1 . 4_554 180.0(5)
Al1 Yb2 Al1 . 4_555 106.658(14)
Al1 Yb2 Al1 . 5_554 92.006(10)
Al1 Yb2 Al1 . 5_555 47.286(6)
Al1 Yb2 Al1 . 6_554 92.006(16)
Al1 Yb2 Al1 . 6_555 47.286(18)
Al1 Yb2 Al1 2_554 2_555 73.342(14)
Al1 Yb2 Al1 2_554 3_554 87.994(16)
Al1 Yb2 Al1 2_554 3_555 132.714(18)
Al1 Yb2 Al1 2_554 4_554 47.286(6)
Al1 Yb2 Al1 2_554 4_555 92.006(10)
Al1 Yb2 Al1 2_554 5_554 106.658(14)
Al1 Yb2 Al1 2_554 5_555 180.0(5)
Al1 Yb2 Al1 2_554 6_554 47.286(18)
Al1 Yb2 Al1 2_554 6_555 92.006(16)
Al1 Yb2 Al1 2_555 3_554 132.714(18)
Al1 Yb2 Al1 2_555 3_555 87.994(16)
Al1 Yb2 Al1 2_555 4_554 92.006(10)
Al1 Yb2 Al1 2_555 4_555 47.286(6)
Al1 Yb2 Al1 2_555 5_554 180.0(5)
Al1 Yb2 Al1 2_555 5_555 106.658(14)
Al1 Yb2 Al1 2_555 6_554 92.006(16)
Al1 Yb2 Al1 2_555 6_555 47.286(18)
Al1 Yb2 Al1 3_554 3_555 73.342(11)
Al1 Yb2 Al1 3_554 4_554 47.286(18)
Al1 Yb2 Al1 3_554 4_555 92.006(16)
Al1 Yb2 Al1 3_554 5_554 47.286(18)
Al1 Yb2 Al1 3_554 5_555 92.006(16)
Al1 Yb2 Al1 3_554 6_554 106.658(11)
Al1 Yb2 Al1 3_554 6_555 180.0(5)
Al1 Yb2 Al1 3_555 4_554 92.006(16)
Al1 Yb2 Al1 3_555 4_555 47.286(18)
Al1 Yb2 Al1 3_555 5_554 92.006(16)
Al1 Yb2 Al1 3_555 5_555 47.286(18)
Al1 Yb2 Al1 3_555 6_554 180.0(5)
Al1 Yb2 Al1 3_555 6_555 106.658(11)
Al1 Yb2 Al1 4_554 4_555 73.342(14)
Al1 Yb2 Al1 4_554 5_554 87.994(10)
Al1 Yb2 Al1 4_554 5_555 132.714(6)
Al1 Yb2 Al1 4_554 6_554 87.994(16)
Al1 Yb2 Al1 4_554 6_555 132.714(18)
Al1 Yb2 Al1 4_555 5_554 132.714(6)
Al1 Yb2 Al1 4_555 5_555 87.994(10)
Al1 Yb2 Al1 4_555 6_554 132.714(18)
Al1 Yb2 Al1 4_555 6_555 87.994(16)
Al1 Yb2 Al1 5_554 5_555 73.342(14)
Al1 Yb2 Al1 5_554 6_554 87.994(16)
Al1 Yb2 Al1 5_554 6_555 132.714(18)
Al1 Yb2 Al1 5_555 6_554 132.714(18)
Al1 Yb2 Al1 5_555 6_555 87.994(16)
Al1 Yb2 Al1 6_554 6_555 73.342(11)
Pd Ca2 Pd . 2_555 120.000(8)
Pd Ca2 Pd . 3_555 120.000(8)
Pd Ca2 Pd . 4_555 180.0(5)
Pd Ca2 Pd . 5_555 60.000(8)
Pd Ca2 Pd . 6_555 60.000(8)
Pd Ca2 Al1 . 1_554 90.000(6)
Pd Ca2 Al1 . . 90.000(6)
Pd Ca2 Al1 . 2_554 46.003(8)
Pd Ca2 Al1 . 2_555 46.003(8)
Pd Ca2 Al1 . 3_554 133.997(14)
Pd Ca2 Al1 . 3_555 133.997(14)
Pd Ca2 Al1 . 4_554 90.000(6)
Pd Ca2 Al1 . 4_555 90.000(6)
Pd Ca2 Al1 . 5_554 133.997(8)
Pd Ca2 Al1 . 5_555 133.997(8)
Pd Ca2 Al1 . 6_554 46.003(14)
Pd Ca2 Al1 . 6_555 46.003(14)
Pd Ca2 Pd 2_555 3_555 120.000(9)
Pd Ca2 Pd 2_555 4_555 60.000(8)
Pd Ca2 Pd 2_555 5_555 180.0(5)
Pd Ca2 Pd 2_555 6_555 60.000(9)
Pd Ca2 Al1 2_555 1_554 133.997(8)
Pd Ca2 Al1 2_555 . 133.997(8)
Pd Ca2 Al1 2_555 2_554 90.000(7)
Pd Ca2 Al1 2_555 2_555 90.000(7)
Pd Ca2 Al1 2_555 3_554 46.003(14)
Pd Ca2 Al1 2_555 3_555 46.003(14)
Pd Ca2 Al1 2_555 4_554 46.003(8)
Pd Ca2 Al1 2_555 4_555 46.003(8)
Pd Ca2 Al1 2_555 5_554 90.000(7)
Pd Ca2 Al1 2_555 5_555 90.000(7)
Pd Ca2 Al1 2_555 6_554 133.997(14)
Pd Ca2 Al1 2_555 6_555 133.997(14)
Pd Ca2 Pd 3_555 4_555 60.000(8)
Pd Ca2 Pd 3_555 5_555 60.000(9)
Pd Ca2 Pd 3_555 6_555 180.0(5)
Pd Ca2 Al1 3_555 1_554 46.003(7)
Pd Ca2 Al1 3_555 . 46.003(7)
Pd Ca2 Al1 3_555 2_554 133.997(7)
Pd Ca2 Al1 3_555 2_555 133.997(7)
Pd Ca2 Al1 3_555 3_554 90.000(19)
Pd Ca2 Al1 3_555 3_555 90.000(19)
Pd Ca2 Al1 3_555 4_554 133.997(7)
Pd Ca2 Al1 3_555 4_555 133.997(7)
Pd Ca2 Al1 3_555 5_554 46.003(7)
Pd Ca2 Al1 3_555 5_555 46.003(7)
Pd Ca2 Al1 3_555 6_554 90.000(19)
Pd Ca2 Al1 3_555 6_555 90.000(19)
Pd Ca2 Pd 4_555 5_555 120.000(8)
Pd Ca2 Pd 4_555 6_555 120.000(8)
Pd Ca2 Al1 4_555 1_554 90.000(6)
Pd Ca2 Al1 4_555 . 90.000(6)
Pd Ca2 Al1 4_555 2_554 133.997(8)
Pd Ca2 Al1 4_555 2_555 133.997(8)
Pd Ca2 Al1 4_555 3_554 46.003(14)
Pd Ca2 Al1 4_555 3_555 46.003(14)
Pd Ca2 Al1 4_555 4_554 90.000(6)
Pd Ca2 Al1 4_555 4_555 90.000(6)
Pd Ca2 Al1 4_555 5_554 46.003(8)
Pd Ca2 Al1 4_555 5_555 46.003(8)
Pd Ca2 Al1 4_555 6_554 133.997(14)
Pd Ca2 Al1 4_555 6_555 133.997(14)
Pd Ca2 Pd 5_555 6_555 120.000(9)
Pd Ca2 Al1 5_555 1_554 46.003(8)
Pd Ca2 Al1 5_555 . 46.003(8)
Pd Ca2 Al1 5_555 2_554 90.000(7)
Pd Ca2 Al1 5_555 2_555 90.000(7)
Pd Ca2 Al1 5_555 3_554 133.997(14)
Pd Ca2 Al1 5_555 3_555 133.997(14)
Pd Ca2 Al1 5_555 4_554 133.997(8)
Pd Ca2 Al1 5_555 4_555 133.997(8)
Pd Ca2 Al1 5_555 5_554 90.000(7)
Pd Ca2 Al1 5_555 5_555 90.000(7)
Pd Ca2 Al1 5_555 6_554 46.003(14)
Pd Ca2 Al1 5_555 6_555 46.003(14)
Pd Ca2 Al1 6_555 1_554 133.997(7)
Pd Ca2 Al1 6_555 . 133.997(7)
Pd Ca2 Al1 6_555 2_554 46.003(7)
Pd Ca2 Al1 6_555 2_555 46.003(7)
Pd Ca2 Al1 6_555 3_554 90.000(19)
Pd Ca2 Al1 6_555 3_555 90.000(19)
Pd Ca2 Al1 6_555 4_554 46.003(7)
Pd Ca2 Al1 6_555 4_555 46.003(7)
Pd Ca2 Al1 6_555 5_554 133.997(7)
Pd Ca2 Al1 6_555 5_555 133.997(7)
Pd Ca2 Al1 6_555 6_554 90.000(19)
Pd Ca2 Al1 6_555 6_555 90.000(19)
Al1 Ca2 Al1 1_554 . 73.342(14)
Al1 Ca2 Al1 1_554 2_554 87.994(10)
Al1 Ca2 Al1 1_554 2_555 132.714(6)
Al1 Ca2 Al1 1_554 3_554 87.994(16)
Al1 Ca2 Al1 1_554 3_555 132.714(18)
Al1 Ca2 Al1 1_554 4_554 106.658(14)
Al1 Ca2 Al1 1_554 4_555 180.0(5)
Al1 Ca2 Al1 1_554 5_554 47.286(6)
Al1 Ca2 Al1 1_554 5_555 92.006(10)
Al1 Ca2 Al1 1_554 6_554 47.286(18)
Al1 Ca2 Al1 1_554 6_555 92.006(16)
Al1 Ca2 Al1 . 2_554 132.714(6)
Al1 Ca2 Al1 . 2_555 87.994(10)
Al1 Ca2 Al1 . 3_554 132.714(18)
Al1 Ca2 Al1 . 3_555 87.994(16)
Al1 Ca2 Al1 . 4_554 180.0(5)
Al1 Ca2 Al1 . 4_555 106.658(14)
Al1 Ca2 Al1 . 5_554 92.006(10)
Al1 Ca2 Al1 . 5_555 47.286(6)
Al1 Ca2 Al1 . 6_554 92.006(16)
Al1 Ca2 Al1 . 6_555 47.286(18)
Al1 Ca2 Al1 2_554 2_555 73.342(14)
Al1 Ca2 Al1 2_554 3_554 87.994(16)
Al1 Ca2 Al1 2_554 3_555 132.714(18)
Al1 Ca2 Al1 2_554 4_554 47.286(6)
Al1 Ca2 Al1 2_554 4_555 92.006(10)
Al1 Ca2 Al1 2_554 5_554 106.658(14)
Al1 Ca2 Al1 2_554 5_555 180.0(5)
Al1 Ca2 Al1 2_554 6_554 47.286(18)
Al1 Ca2 Al1 2_554 6_555 92.006(16)
Al1 Ca2 Al1 2_555 3_554 132.714(18)
Al1 Ca2 Al1 2_555 3_555 87.994(16)
Al1 Ca2 Al1 2_555 4_554 92.006(10)
Al1 Ca2 Al1 2_555 4_555 47.286(6)
Al1 Ca2 Al1 2_555 5_554 180.0(5)
Al1 Ca2 Al1 2_555 5_555 106.658(14)
Al1 Ca2 Al1 2_555 6_554 92.006(16)
Al1 Ca2 Al1 2_555 6_555 47.286(18)
Al1 Ca2 Al1 3_554 3_555 73.342(11)
Al1 Ca2 Al1 3_554 4_554 47.286(18)
Al1 Ca2 Al1 3_554 4_555 92.006(16)
Al1 Ca2 Al1 3_554 5_554 47.286(18)
Al1 Ca2 Al1 3_554 5_555 92.006(16)
Al1 Ca2 Al1 3_554 6_554 106.658(11)
Al1 Ca2 Al1 3_554 6_555 180.0(5)
Al1 Ca2 Al1 3_555 4_554 92.006(16)
Al1 Ca2 Al1 3_555 4_555 47.286(18)
Al1 Ca2 Al1 3_555 5_554 92.006(16)
Al1 Ca2 Al1 3_555 5_555 47.286(18)
Al1 Ca2 Al1 3_555 6_554 180.0(5)
Al1 Ca2 Al1 3_555 6_555 106.658(11)
Al1 Ca2 Al1 4_554 4_555 73.342(14)
Al1 Ca2 Al1 4_554 5_554 87.994(10)
Al1 Ca2 Al1 4_554 5_555 132.714(6)
Al1 Ca2 Al1 4_554 6_554 87.994(16)
Al1 Ca2 Al1 4_554 6_555 132.714(18)
Al1 Ca2 Al1 4_555 5_554 132.714(6)
Al1 Ca2 Al1 4_555 5_555 87.994(10)
Al1 Ca2 Al1 4_555 6_554 132.714(18)
Al1 Ca2 Al1 4_555 6_555 87.994(16)
Al1 Ca2 Al1 5_554 5_555 73.342(14)
Al1 Ca2 Al1 5_554 6_554 87.994(16)
Al1 Ca2 Al1 5_554 6_555 132.714(18)
Al1 Ca2 Al1 5_555 6_554 132.714(18)
Al1 Ca2 Al1 5_555 6_555 87.994(16)
Al1 Ca2 Al1 6_554 6_555 73.342(11)
Yb1 Pd Yb1 1_554 . 82.861(9)
Yb1 Pd Ca1 1_554 1_554 0.0(5)
Yb1 Pd Ca1 1_554 . 82.861(9)
Yb1 Pd Yb2 1_554 . 138.570(4)
Yb1 Pd Ca2 1_554 . 138.570(4)
Yb1 Pd Pd 1_554 5_555 112.017(6)
Yb1 Pd Pd 1_554 6_555 112.017(7)
Yb1 Pd Al1 1_554 2_554 67.528(15)
Yb1 Pd Al1 1_554 2_555 133.84(2)
Yb1 Pd Al1 1_554 6_554 67.528(19)
Yb1 Pd Al1 1_554 6_555 133.841(15)
Yb1 Pd Al2 1_554 2_555 72.136(7)
Yb1 Pd Al2 1_554 3_665 72.136(5)
Yb1 Pd Ca1 . 1_554 82.861(9)
Yb1 Pd Ca1 . . 0.0(5)
Yb1 Pd Yb2 . . 138.570(4)
Yb1 Pd Ca2 . . 138.570(4)
Yb1 Pd Pd . 5_555 112.017(6)
Yb1 Pd Pd . 6_555 112.017(7)
Yb1 Pd Al1 . 2_554 133.84(2)
Yb1 Pd Al1 . 2_555 67.528(15)
Yb1 Pd Al1 . 6_554 133.841(15)
Yb1 Pd Al1 . 6_555 67.528(19)
Yb1 Pd Al2 . 2_555 72.136(7)
Yb1 Pd Al2 . 3_665 72.136(5)
Ca1 Pd Ca1 1_554 . 82.861(9)
Ca1 Pd Yb2 1_554 . 138.570(4)
Ca1 Pd Ca2 1_554 . 138.570(4)
Ca1 Pd Pd 1_554 5_555 112.017(6)
Ca1 Pd Pd 1_554 6_555 112.017(7)
Ca1 Pd Al1 1_554 2_554 67.528(15)
Ca1 Pd Al1 1_554 2_555 133.84(2)
Ca1 Pd Al1 1_554 6_554 67.528(19)
Ca1 Pd Al1 1_554 6_555 133.841(15)
Ca1 Pd Al2 1_554 2_555 72.136(7)
Ca1 Pd Al2 1_554 3_665 72.136(5)
Ca1 Pd Yb2 . . 138.570(4)
Ca1 Pd Ca2 . . 138.570(4)
Ca1 Pd Pd . 5_555 112.017(6)
Ca1 Pd Pd . 6_555 112.017(7)
Ca1 Pd Al1 . 2_554 133.84(2)
Ca1 Pd Al1 . 2_555 67.528(15)
Ca1 Pd Al1 . 6_554 133.841(15)
Ca1 Pd Al1 . 6_555 67.528(19)
Ca1 Pd Al2 . 2_555 72.136(7)
Ca1 Pd Al2 . 3_665 72.136(5)
Yb2 Pd Ca2 . . 0.0(5)
Yb2 Pd Pd . 5_555 60.000(8)
Yb2 Pd Pd . 6_555 60.000(7)
Yb2 Pd Al1 . 2_554 78.053(19)
Yb2 Pd Al1 . 2_555 78.053(19)
Yb2 Pd Al1 . 6_554 78.053(17)
Yb2 Pd Al1 . 6_555 78.053(17)
Yb2 Pd Al2 . 2_555 114.151(7)
Yb2 Pd Al2 . 3_665 114.151(10)
Ca2 Pd Pd . 5_555 60.000(8)
Ca2 Pd Pd . 6_555 60.000(7)
Ca2 Pd Al1 . 2_554 78.053(19)
Ca2 Pd Al1 . 2_555 78.053(19)
Ca2 Pd Al1 . 6_554 78.053(17)
Ca2 Pd Al1 . 6_555 78.053(17)
Ca2 Pd Al2 . 2_555 114.151(7)
Ca2 Pd Al2 . 3_665 114.151(10)
Pd Pd Pd 5_555 6_555 120.000(10)
Pd Pd Al1 5_555 2_554 111.643(19)
Pd Pd Al1 5_555 2_555 111.643(19)
Pd Pd Al1 5_555 6_554 54.84(2)
Pd Pd Al1 5_555 6_555 54.84(2)
Pd Pd Al2 5_555 2_555 174.151(7)
Pd Pd Al2 5_555 3_665 54.151(8)
Pd Pd Al1 6_555 2_554 54.842(4)
Pd Pd Al1 6_555 2_555 54.842(4)
Pd Pd Al1 6_555 6_554 111.643(16)
Pd Pd Al1 6_555 6_555 111.643(16)
Pd Pd Al2 6_555 2_555 54.151(7)
Pd Pd Al2 6_555 3_665 174.151(11)
Al1 Pd Al1 2_554 2_555 108.625(9)
Al1 Pd Al1 2_554 6_554 66.10(2)
Al1 Pd Al1 2_554 6_555 156.11(3)
Al1 Pd Al2 2_554 2_555 65.609(18)
Al1 Pd Al2 2_554 3_665 125.617(4)
Al1 Pd Al1 2_555 6_554 156.11(3)
Al1 Pd Al1 2_555 6_555 66.10(2)
Al1 Pd Al2 2_555 2_555 65.609(18)
Al1 Pd Al2 2_555 3_665 125.617(4)
Al1 Pd Al1 6_554 6_555 108.62(3)
Al1 Pd Al2 6_554 2_555 125.62(2)
Al1 Pd Al2 6_554 3_665 65.609(16)
Al1 Pd Al2 6_555 2_555 125.62(2)
Al1 Pd Al2 6_555 3_665 65.609(16)
Al2 Pd Al2 2_555 3_665 131.697(10)
Yb1 Al1 Yb1 1_545 4_665 111.64(3)
Yb1 Al1 Ca1 1_545 1_545 0.0(5)
Yb1 Al1 Ca1 1_545 4_665 111.64(3)
Yb1 Al1 Yb2 1_545 . 116.784(7)
Yb1 Al1 Yb2 1_545 1_556 116.784(7)
Yb1 Al1 Ca2 1_545 . 116.784(7)
Yb1 Al1 Ca2 1_545 1_556 116.784(7)
Yb1 Al1 Pd 1_545 3_555 64.920(9)
Yb1 Al1 Pd 1_545 3_556 64.920(9)
Yb1 Al1 Pd 1_545 5_555 121.928(17)
Yb1 Al1 Pd 1_545 5_556 121.928(17)
Yb1 Al1 Al1 1_545 4_655 55.818(14)
Yb1 Al1 Al1 1_545 5_555 64.182(17)
Yb1 Al1 Al1 1_545 6_555 175.82(3)
Yb1 Al1 Al2 1_545 . 68.417(14)
Yb1 Al1 Al2 1_545 1_556 68.417(14)
Yb1 Al1 Ca1 4_665 1_545 111.64(3)
Yb1 Al1 Ca1 4_665 4_665 0.0(5)
Yb1 Al1 Yb2 4_665 . 116.784(8)
Yb1 Al1 Yb2 4_665 1_556 116.784(8)
Yb1 Al1 Ca2 4_665 . 116.784(8)
Yb1 Al1 Ca2 4_665 1_556 116.784(8)
Yb1 Al1 Pd 4_665 3_555 121.928(17)
Yb1 Al1 Pd 4_665 3_556 121.928(17)
Yb1 Al1 Pd 4_665 5_555 64.920(9)
Yb1 Al1 Pd 4_665 5_556 64.920(9)
Yb1 Al1 Al1 4_665 4_655 55.818(15)
Yb1 Al1 Al1 4_665 5_555 175.82(3)
Yb1 Al1 Al1 4_665 6_555 64.182(17)
Yb1 Al1 Al2 4_665 . 68.417(15)
Yb1 Al1 Al2 4_665 1_556 68.417(15)
Ca1 Al1 Ca1 1_545 4_665 111.64(3)
Ca1 Al1 Yb2 1_545 . 116.784(7)
Ca1 Al1 Yb2 1_545 1_556 116.784(7)
Ca1 Al1 Ca2 1_545 . 116.784(7)
Ca1 Al1 Ca2 1_545 1_556 116.784(7)
Ca1 Al1 Pd 1_545 3_555 64.920(9)
Ca1 Al1 Pd 1_545 3_556 64.920(9)
Ca1 Al1 Pd 1_545 5_555 121.928(17)
Ca1 Al1 Pd 1_545 5_556 121.928(17)
Ca1 Al1 Al1 1_545 4_655 55.818(14)
Ca1 Al1 Al1 1_545 5_555 64.182(17)
Ca1 Al1 Al1 1_545 6_555 175.82(3)
Ca1 Al1 Al2 1_545 . 68.417(14)
Ca1 Al1 Al2 1_545 1_556 68.417(14)
Ca1 Al1 Yb2 4_665 . 116.784(8)
Ca1 Al1 Yb2 4_665 1_556 116.784(8)
Ca1 Al1 Ca2 4_665 . 116.784(8)
Ca1 Al1 Ca2 4_665 1_556 116.784(8)
Ca1 Al1 Pd 4_665 3_555 121.928(17)
Ca1 Al1 Pd 4_665 3_556 121.928(17)
Ca1 Al1 Pd 4_665 5_555 64.920(9)
Ca1 Al1 Pd 4_665 5_556 64.920(9)
Ca1 Al1 Al1 4_665 4_655 55.818(15)
Ca1 Al1 Al1 4_665 5_555 175.82(3)
Ca1 Al1 Al1 4_665 6_555 64.182(17)
Ca1 Al1 Al2 4_665 . 68.417(15)
Ca1 Al1 Al2 4_665 1_556 68.417(15)
Yb2 Al1 Yb2 . 1_556 73.342(18)
Yb2 Al1 Ca2 . . 0.0(5)
Yb2 Al1 Ca2 . 1_556 73.342(18)
Yb2 Al1 Pd . 3_555 55.944(13)
Yb2 Al1 Pd . 3_556 114.21(3)
Yb2 Al1 Pd . 5_555 55.944(14)
Yb2 Al1 Pd . 5_556 114.21(3)
Yb2 Al1 Al1 . 4_655 143.329(9)
Yb2 Al1 Al1 . 5_555 66.36(2)
Yb2 Al1 Al1 . 6_555 66.357(19)
Yb2 Al1 Al2 . . 94.229(8)
Yb2 Al1 Al2 . 1_556 167.57(2)
Yb2 Al1 Ca2 1_556 . 73.342(18)
Yb2 Al1 Ca2 1_556 1_556 0.0(5)
Yb2 Al1 Pd 1_556 3_555 114.21(3)
Yb2 Al1 Pd 1_556 3_556 55.944(13)
Yb2 Al1 Pd 1_556 5_555 114.21(3)
Yb2 Al1 Pd 1_556 5_556 55.944(14)
Yb2 Al1 Al1 1_556 4_655 143.329(9)
Yb2 Al1 Al1 1_556 5_555 66.36(2)
Yb2 Al1 Al1 1_556 6_555 66.357(19)
Yb2 Al1 Al2 1_556 . 167.57(2)
Yb2 Al1 Al2 1_556 1_556 94.229(8)
Ca2 Al1 Ca2 . 1_556 73.342(18)
Ca2 Al1 Pd . 3_555 55.944(13)
Ca2 Al1 Pd . 3_556 114.21(3)
Ca2 Al1 Pd . 5_555 55.944(14)
Ca2 Al1 Pd . 5_556 114.21(3)
Ca2 Al1 Al1 . 4_655 143.329(9)
Ca2 Al1 Al1 . 5_555 66.36(2)
Ca2 Al1 Al1 . 6_555 66.357(19)
Ca2 Al1 Al2 . . 94.229(8)
Ca2 Al1 Al2 . 1_556 167.57(2)
Ca2 Al1 Pd 1_556 3_555 114.21(3)
Ca2 Al1 Pd 1_556 3_556 55.944(13)
Ca2 Al1 Pd 1_556 5_555 114.21(3)
Ca2 Al1 Pd 1_556 5_556 55.944(14)
Ca2 Al1 Al1 1_556 4_655 143.329(9)
Ca2 Al1 Al1 1_556 5_555 66.36(2)
Ca2 Al1 Al1 1_556 6_555 66.357(19)
Ca2 Al1 Al2 1_556 . 167.57(2)
Ca2 Al1 Al2 1_556 1_556 94.229(8)
Pd Al1 Pd 3_555 3_556 108.625(9)
Pd Al1 Pd 3_555 5_555 70.317(9)
Pd Al1 Pd 3_555 5_556 169.28(4)
Pd Al1 Al1 3_555 4_655 95.36(2)
Pd Al1 Al1 3_555 5_555 56.948(9)
Pd Al1 Al1 3_555 6_555 116.87(2)
Pd Al1 Al2 3_555 . 56.445(10)
Pd Al1 Al2 3_555 1_556 132.46(3)
Pd Al1 Pd 3_556 5_555 169.28(4)
Pd Al1 Pd 3_556 5_556 70.317(9)
Pd Al1 Al1 3_556 4_655 95.36(2)
Pd Al1 Al1 3_556 5_555 56.948(9)
Pd Al1 Al1 3_556 6_555 116.87(2)
Pd Al1 Al2 3_556 . 132.46(3)
Pd Al1 Al2 3_556 1_556 56.445(10)
Pd Al1 Pd 5_555 5_556 108.624(11)
Pd Al1 Al1 5_555 4_655 95.36(2)
Pd Al1 Al1 5_555 5_555 116.87(2)
Pd Al1 Al1 5_555 6_555 56.948(10)
Pd Al1 Al2 5_555 . 56.445(10)
Pd Al1 Al2 5_555 1_556 132.46(3)
Pd Al1 Al1 5_556 4_655 95.36(2)
Pd Al1 Al1 5_556 5_555 116.87(2)
Pd Al1 Al1 5_556 6_555 56.948(10)
Pd Al1 Al2 5_556 . 132.46(3)
Pd Al1 Al2 5_556 1_556 56.445(10)
Al1 Al1 Al1 4_655 5_555 120.00(2)
Al1 Al1 Al1 4_655 6_555 120.00(2)
Al1 Al1 Al2 4_655 . 49.099(14)
Al1 Al1 Al2 4_655 1_556 49.099(14)
Al1 Al1 Al1 5_555 6_555 120.00(4)
Al1 Al1 Al2 5_555 . 109.109(11)
Al1 Al1 Al2 5_555 1_556 109.109(11)
Al1 Al1 Al2 6_555 . 109.109(11)
Al1 Al1 Al2 6_555 1_556 109.109(11)
Al2 Al1 Al2 . 1_556 98.20(3)
Yb1 Al2 Yb1 1_544 1_545 76.193(7)
Yb1 Al2 Yb1 1_544 4_664 103.807(7)
Yb1 Al2 Yb1 1_544 4_665 180.0(5)
Yb1 Al2 Ca1 1_544 1_544 0.0(5)
Yb1 Al2 Ca1 1_544 1_545 76.193(7)
Yb1 Al2 Ca1 1_544 4_664 103.807(7)
Yb1 Al2 Ca1 1_544 4_665 180.0(5)
Yb1 Al2 Pd 1_544 2_655 62.556(6)
Yb1 Al2 Pd 1_544 3_555 62.555(5)
Yb1 Al2 Pd 1_544 5_555 117.444(6)
Yb1 Al2 Pd 1_544 6_655 117.445(5)
Yb1 Al2 Al1 1_544 1_554 62.202(7)
Yb1 Al2 Al1 1_544 . 117.797(9)
Yb1 Al2 Al1 1_544 4_654 62.203(9)
Yb1 Al2 Al1 1_544 4_655 117.798(7)
Yb1 Al2 Yb1 1_545 4_664 180.0(5)
Yb1 Al2 Yb1 1_545 4_665 103.807(7)
Yb1 Al2 Ca1 1_545 1_544 76.193(7)
Yb1 Al2 Ca1 1_545 1_545 0.0(5)
Yb1 Al2 Ca1 1_545 4_664 180.0(5)
Yb1 Al2 Ca1 1_545 4_665 103.807(7)
Yb1 Al2 Pd 1_545 2_655 62.556(6)
Yb1 Al2 Pd 1_545 3_555 62.555(5)
Yb1 Al2 Pd 1_545 5_555 117.444(6)
Yb1 Al2 Pd 1_545 6_655 117.445(5)
Yb1 Al2 Al1 1_545 1_554 117.797(9)
Yb1 Al2 Al1 1_545 . 62.202(7)
Yb1 Al2 Al1 1_545 4_654 117.798(7)
Yb1 Al2 Al1 1_545 4_655 62.203(9)
Yb1 Al2 Yb1 4_664 4_665 76.193(7)
Yb1 Al2 Ca1 4_664 1_544 103.807(7)
Yb1 Al2 Ca1 4_664 1_545 180.0(5)
Yb1 Al2 Ca1 4_664 4_664 0.0(5)
Yb1 Al2 Ca1 4_664 4_665 76.193(7)
Yb1 Al2 Pd 4_664 2_655 117.444(6)
Yb1 Al2 Pd 4_664 3_555 117.445(5)
Yb1 Al2 Pd 4_664 5_555 62.556(6)
Yb1 Al2 Pd 4_664 6_655 62.555(5)
Yb1 Al2 Al1 4_664 1_554 62.203(9)
Yb1 Al2 Al1 4_664 . 117.798(7)
Yb1 Al2 Al1 4_664 4_654 62.202(7)
Yb1 Al2 Al1 4_664 4_655 117.797(9)
Yb1 Al2 Ca1 4_665 1_544 180.0(5)
Yb1 Al2 Ca1 4_665 1_545 103.807(7)
Yb1 Al2 Ca1 4_665 4_664 76.193(7)
Yb1 Al2 Ca1 4_665 4_665 0.0(5)
Yb1 Al2 Pd 4_665 2_655 117.444(6)
Yb1 Al2 Pd 4_665 3_555 117.445(5)
Yb1 Al2 Pd 4_665 5_555 62.556(6)
Yb1 Al2 Pd 4_665 6_655 62.555(5)
Yb1 Al2 Al1 4_665 1_554 117.798(7)
Yb1 Al2 Al1 4_665 . 62.203(9)
Yb1 Al2 Al1 4_665 4_654 117.797(9)
Yb1 Al2 Al1 4_665 4_655 62.202(7)
Ca1 Al2 Ca1 1_544 1_545 76.193(7)
Ca1 Al2 Ca1 1_544 4_664 103.807(7)
Ca1 Al2 Ca1 1_544 4_665 180.0(5)
Ca1 Al2 Pd 1_544 2_655 62.556(6)
Ca1 Al2 Pd 1_544 3_555 62.555(5)
Ca1 Al2 Pd 1_544 5_555 117.444(6)
Ca1 Al2 Pd 1_544 6_655 117.445(5)
Ca1 Al2 Al1 1_544 1_554 62.202(7)
Ca1 Al2 Al1 1_544 . 117.797(9)
Ca1 Al2 Al1 1_544 4_654 62.203(9)
Ca1 Al2 Al1 1_544 4_655 117.798(7)
Ca1 Al2 Ca1 1_545 4_664 180.0(5)
Ca1 Al2 Ca1 1_545 4_665 103.807(7)
Ca1 Al2 Pd 1_545 2_655 62.556(6)
Ca1 Al2 Pd 1_545 3_555 62.555(5)
Ca1 Al2 Pd 1_545 5_555 117.444(6)
Ca1 Al2 Pd 1_545 6_655 117.445(5)
Ca1 Al2 Al1 1_545 1_554 117.797(9)
Ca1 Al2 Al1 1_545 . 62.202(7)
Ca1 Al2 Al1 1_545 4_654 117.798(7)
Ca1 Al2 Al1 1_545 4_655 62.203(9)
Ca1 Al2 Ca1 4_664 4_665 76.193(7)
Ca1 Al2 Pd 4_664 2_655 117.444(6)
Ca1 Al2 Pd 4_664 3_555 117.445(5)
Ca1 Al2 Pd 4_664 5_555 62.556(6)
Ca1 Al2 Pd 4_664 6_655 62.555(5)
Ca1 Al2 Al1 4_664 1_554 62.203(9)
Ca1 Al2 Al1 4_664 . 117.798(7)
Ca1 Al2 Al1 4_664 4_654 62.202(7)
Ca1 Al2 Al1 4_664 4_655 117.797(9)
Ca1 Al2 Pd 4_665 2_655 117.444(6)
Ca1 Al2 Pd 4_665 3_555 117.445(5)
Ca1 Al2 Pd 4_665 5_555 62.556(6)
Ca1 Al2 Pd 4_665 6_655 62.555(5)
Ca1 Al2 Al1 4_665 1_554 117.798(7)
Ca1 Al2 Al1 4_665 . 62.203(9)
Ca1 Al2 Al1 4_665 4_654 117.797(9)
Ca1 Al2 Al1 4_665 4_655 62.202(7)
Pd Al2 Pd 2_655 3_555 108.303(9)
Pd Al2 Pd 2_655 5_555 180.0(5)
Pd Al2 Pd 2_655 6_655 71.697(9)
Pd Al2 Al1 2_655 1_554 122.054(11)
Pd Al2 Al1 2_655 . 122.054(11)
Pd Al2 Al1 2_655 4_654 57.946(11)
Pd Al2 Al1 2_655 4_655 57.946(11)
Pd Al2 Pd 3_555 5_555 71.697(9)
Pd Al2 Pd 3_555 6_655 180.0(5)
Pd Al2 Al1 3_555 1_554 57.946(11)
Pd Al2 Al1 3_555 . 57.946(11)
Pd Al2 Al1 3_555 4_654 122.054(11)
Pd Al2 Al1 3_555 4_655 122.054(11)
Pd Al2 Pd 5_555 6_655 108.303(9)
Pd Al2 Al1 5_555 1_554 57.946(11)
Pd Al2 Al1 5_555 . 57.946(11)
Pd Al2 Al1 5_555 4_654 122.054(11)
Pd Al2 Al1 5_555 4_655 122.054(11)
Pd Al2 Al1 6_655 1_554 122.054(11)
Pd Al2 Al1 6_655 . 122.054(11)
Pd Al2 Al1 6_655 4_654 57.946(11)
Pd Al2 Al1 6_655 4_655 57.946(11)
Al1 Al2 Al1 1_554 . 98.20(2)
Al1 Al2 Al1 1_554 4_654 81.80(2)
Al1 Al2 Al1 1_554 4_655 180.0(5)
Al1 Al2 Al1 . 4_654 180.0(5)
Al1 Al2 Al1 . 4_655 81.80(2)
Al1 Al2 Al1 4_654 4_655 98.20(2)

loop_
_geom_bond_atom_site_label_1
_geom_bond_atom_site_label_2
_geom_bond_site_symmetry_2
_geom_bond_distance
Yb1 Pd . 3.1842(5)
Yb1 Pd 1_556 3.1842(5)
Yb1 Pd 2_665 3.1842(5)
Yb1 Pd 2_666 3.1842(5)
Yb1 Pd 3_565 3.1842(3)
Yb1 Pd 3_566 3.1842(3)
Yb1 Al1 1_565 3.2487(7)
Yb1 Al1 2_555 3.2487(9)
Yb1 Al1 3_665 3.2487(11)
Yb1 Al1 4_665 3.2487(9)
Yb1 Al1 5_565 3.2487(7)
Yb1 Al1 6_555 3.2487(11)
Yb1 Al2 1_565 3.4150(5)
Yb1 Al2 1_566 3.4150(5)
Yb1 Al2 2_555 3.4150(5)
Yb1 Al2 2_556 3.4150(5)
Yb1 Al2 3_665 3.4150(2)
Yb1 Al2 3_666 3.4150(2)
Ca1 Pd . 3.1842(5)
Ca1 Pd 1_556 3.1842(5)
Ca1 Pd 2_665 3.1842(5)
Ca1 Pd 2_666 3.1842(5)
Ca1 Pd 3_565 3.1842(3)
Ca1 Pd 3_566 3.1842(3)
Ca1 Al1 1_565 3.2487(7)
Ca1 Al1 2_555 3.2487(9)
Ca1 Al1 3_665 3.2487(11)
Ca1 Al1 4_665 3.2487(9)
Ca1 Al1 5_565 3.2487(7)
Ca1 Al1 6_555 3.2487(11)
Ca1 Al2 1_565 3.4150(5)
Ca1 Al2 1_566 3.4150(5)
Ca1 Al2 2_555 3.4150(5)
Ca1 Al2 2_556 3.4150(5)
Ca1 Al2 3_665 3.4150(2)
Ca1 Al2 3_666 3.4150(2)
Yb2 Pd . 2.9876(7)
Yb2 Pd 2_555 2.9876(7)
Yb2 Pd 3_555 2.9876(3)
Yb2 Pd 4_555 2.9876(7)
Yb2 Pd 5_555 2.9876(7)
Yb2 Pd 6_555 2.9876(3)
Yb2 Al1 1_554 3.5280(8)
Yb2 Al1 . 3.5280(8)
Yb2 Al1 2_554 3.5280(8)
Yb2 Al1 2_555 3.5280(8)
Yb2 Al1 3_554 3.5280(7)
Yb2 Al1 3_555 3.5280(7)
Yb2 Al1 4_554 3.5280(8)
Yb2 Al1 4_555 3.5280(8)
Yb2 Al1 5_554 3.5280(8)
Yb2 Al1 5_555 3.5280(8)
Yb2 Al1 6_554 3.5280(7)
Yb2 Al1 6_555 3.5280(7)
Ca2 Pd . 2.9876(7)
Ca2 Pd 2_555 2.9876(7)
Ca2 Pd 3_555 2.9876(3)
Ca2 Pd 4_555 2.9876(7)
Ca2 Pd 5_555 2.9876(7)
Ca2 Pd 6_555 2.9876(3)
Ca2 Al1 1_554 3.5280(8)
Ca2 Al1 . 3.5280(8)
Ca2 Al1 2_554 3.5280(8)
Ca2 Al1 2_555 3.5280(8)
Ca2 Al1 3_554 3.5280(7)
Ca2 Al1 3_555 3.5280(7)
Ca2 Al1 4_554 3.5280(8)
Ca2 Al1 4_555 3.5280(8)
Ca2 Al1 5_554 3.5280(8)
Ca2 Al1 5_555 3.5280(8)
Ca2 Al1 6_554 3.5280(7)
Ca2 Al1 6_555 3.5280(7)
Pd Pd 5_555 2.9876(4)
Pd Pd 6_555 2.9876(7)
Pd Al1 2_554 2.5942(3)
Pd Al1 2_555 2.5942(3)
Pd Al1 6_554 2.5942(7)
Pd Al1 6_555 2.5942(7)
Pd Al2 2_555 2.5507(3)
Pd Al2 3_665 2.5507(5)
Al1 Al1 4_655 3.6504(14)
Al1 Al1 5_555 2.8297(9)
Al1 Al1 6_555 2.8297(12)
Al1 Al2 . 2.7876(7)
Al1 Al2 1_556 2.7876(7)
